data_4333248
loop_
_publ_author_name
'Jung, Hyo Sung'
'Ko, Kyoung Chul'
'Lee, Jae Hong'
'Kim, Sang Hoon'
'Bhuniya, Sankarprasad'
'Lee, Jin Yong'
'Kim, Youngmee'
'Kim, Sung Jin'
'Kim, Jong Seung'

_publ_section_title
;
 Rationally Designed Fluorescence Turn-On Sensors: A New Design Strategy
 Based on Orbital Control
;
_journal_issue 18
_journal_name_full 'Inorganic Chemistry'
_journal_page_first 8552
_journal_page_last 8557
_journal_paper_doi 10.1021/ic101165k
_journal_volume 49
_journal_year 2010
_chemical_formula_sum 'C23 H22 Cl2 N2 O2.33333 S Zn'
_chemical_formula_weight 532.12
_chemical_name_systematic
; 
 ? 
;
_space_group_IT_number 14
_symmetry_cell_setting monoclinic
_symmetry_space_group_name_Hall '-P 2ybc'
_symmetry_space_group_name_H-M 'P 1 21/c 1'
_atom_sites_solution_hydrogens geom
_atom_sites_solution_primary direct
_atom_sites_solution_secondary difmap
_audit_creation_method SHELXL-97
_cell_angle_alpha 90.00
_cell_angle_beta 93.89(3)
_cell_angle_gamma 90.00
_cell_formula_units_Z 12
_cell_length_a 10.070(2)
_cell_length_b 25.585(5)
_cell_length_c 27.655(6)
_cell_measurement_reflns_used 2586
_cell_measurement_temperature 170(2)
_cell_measurement_theta_max 18.67
_cell_measurement_theta_min 2.35
_cell_volume 7109(3)
_computing_cell_refinement 'Bruker SMART'
_computing_data_collection 'Bruker SMART'
_computing_data_reduction 'Bruker SAINT'
_computing_molecular_graphics 'Bruker SHELXTL'
_computing_publication_material 'Bruker SHELXTL'
_computing_structure_refinement 'SHELXL-97 (Sheldrick, 1997)'
_computing_structure_solution 'SHELXS-97 (Sheldrick, 1990)'
_diffrn_ambient_temperature 170(2)
_diffrn_measured_fraction_theta_full 0.984
_diffrn_measured_fraction_theta_max 0.984
_diffrn_measurement_device_type 'CCD area detector'
_diffrn_measurement_method 'phi and omega scans'
_diffrn_radiation_monochromator graphite
_diffrn_radiation_source 'fine-focus sealed tube'
_diffrn_radiation_type MoK\a
_diffrn_radiation_wavelength 0.71073
_diffrn_reflns_av_R_equivalents 0.1844
_diffrn_reflns_av_sigmaI/netI 0.3970
_diffrn_reflns_limit_h_max 12
_diffrn_reflns_limit_h_min -12
_diffrn_reflns_limit_k_max 30
_diffrn_reflns_limit_k_min -31
_diffrn_reflns_limit_l_max 34
_diffrn_reflns_limit_l_min -31
_diffrn_reflns_number 39161
_diffrn_reflns_theta_full 26.00
_diffrn_reflns_theta_max 26.00
_diffrn_reflns_theta_min 1.59
_exptl_absorpt_coefficient_mu 1.374
_exptl_absorpt_correction_type none
_exptl_crystal_colour red
_exptl_crystal_density_diffrn 1.492
_exptl_crystal_density_method 'not measured'
_exptl_crystal_description 'thin plate'
_exptl_crystal_F_000 3272
_exptl_crystal_size_max 0.45
_exptl_crystal_size_mid 0.10
_exptl_crystal_size_min 0.01
_refine_diff_density_max 0.760
_refine_diff_density_min -0.466
_refine_diff_density_rms 0.100
_refine_ls_extinction_method none
_refine_ls_goodness_of_fit_ref 0.863
_refine_ls_hydrogen_treatment constr
_refine_ls_matrix_type full
_refine_ls_number_parameters 592
_refine_ls_number_reflns 13765
_refine_ls_number_restraints 11
_refine_ls_restrained_S_all 0.863
_refine_ls_R_factor_all 0.2584
_refine_ls_R_factor_gt 0.0827
_refine_ls_shift/su_max 0.000
_refine_ls_shift/su_mean 0.000
_refine_ls_structure_factor_coef Fsqd
_refine_ls_weighting_details 'calc w=1/[\s^2^(Fo^2^)+(0.1121P)^2^+0.0000P] where P=(Fo^2^+2Fc^2^)/3'
_refine_ls_weighting_scheme calc
_refine_ls_wR_factor_gt 0.2021
_refine_ls_wR_factor_ref 0.2378
_reflns_number_gt 6006
_reflns_number_total 13765
_reflns_threshold_expression >2sigma(I)
_cod_data_source_file ic101165ksup1.cif
_cod_data_source_block IC1+Zn
_cod_depositor_comments
;
The following automatic conversions were performed:

'_symmetry_cell_setting' value 'Monoclinic' changed to 'monoclinic'
according to /home/saulius/struct/CIF-dictionaries/cif_core.dic
dictionary named 'cif_core.dic' version 2.4.2 from 2011-04-26.

Automatic conversion script
Id: cif_fix_values 1891 2012-01-12 08:04:46Z andrius 
;
_cod_original_cell_volume 7109(2)
_cod_original_sg_symbol_H-M P2(1)/c
_cod_database_code 4333248

loop_
_symmetry_equiv_pos_as_xyz
'x, y, z'
'-x, y+1/2, -z+1/2'
'-x, -y, -z'
'x, -y-1/2, z-1/2'

loop_
_atom_site_label
_atom_site_type_symbol
_atom_site_fract_x
_atom_site_fract_y
_atom_site_fract_z
_atom_site_U_iso_or_equiv
_atom_site_adp_type
_atom_site_occupancy
_atom_site_symmetry_multiplicity
_atom_site_calc_flag
_atom_site_refinement_flags
Zn1 Zn 0.15684(11) 0.41170(6) 0.42326(4) 0.0805(5) Uani 1 1 d .
Zn2 Zn 0.39024(11) 0.26625(5) 0.14509(4) 0.0746(4) Uani 1 1 d .
Zn3 Zn 0.87657(12) 0.09207(5) 0.37776(5) 0.0838(5) Uani 1 1 d .
Cl11 Cl 0.2866(3) 0.46281(12) 0.47002(9) 0.0881(9) Uani 1 1 d .
Cl12 Cl -0.0111(2) 0.36181(11) 0.44611(10) 0.0831(9) Uani 1 1 d .
Cl21 Cl 0.2059(3) 0.30476(11) 0.16893(9) 0.0846(9) Uani 1 1 d .
Cl22 Cl 0.4775(3) 0.28983(13) 0.07709(10) 0.1023(10) Uani 1 1 d .
Cl31 Cl 0.6690(2) 0.09575(11) 0.34352(10) 0.0852(9) Uani 1 1 d .
Cl32 Cl 1.0032(3) 0.02137(14) 0.37544(14) 0.1354(13) Uani 1 1 d .
N11 N 0.3257(9) 0.0871(5) 0.3456(5) 0.119(4) Uani 1 1 d .
N12 N 0.1736(7) 0.4225(4) 0.3479(3) 0.081(3) Uani 1 1 d .
N21 N 0.6322(7) 0.3842(4) 0.4376(4) 0.089(3) Uani 1 1 d .
N22 N 0.4765(7) 0.1986(3) 0.1748(3) 0.062(2) Uani 1 1 d .
N31 N 0.8262(9) 0.3220(5) 0.1400(2) 0.148(5) Uani 1 1 d D
N32 N 0.9434(7) 0.1595(4) 0.4201(3) 0.090(3) Uani 1 1 d .
O11 O 0.2944(7) 0.2632(4) 0.3927(3) 0.090(2) Uani 1 1 d .
O12 O 0.2807(7) 0.3431(3) 0.4183(3) 0.086(2) Uani 1 1 d .
O21 O 0.5452(6) 0.3260(2) 0.2761(3) 0.0602(17) Uani 1 1 d .
O22 O 0.5112(6) 0.3064(2) 0.2002(3) 0.0697(19) Uani 1 1 d .
O31 O 0.9175(6) 0.1996(3) 0.2710(3) 0.089(2) Uani 1 1 d .
O32 O 0.9556(6) 0.1351(3) 0.3211(2) 0.081(2) Uani 1 1 d .
S11 S -0.0194(3) 0.49096(15) 0.39903(13) 0.1170(13) Uani 1 1 d .
S21 S 0.2370(3) 0.18498(13) 0.10949(12) 0.0980(11) Uani 1 1 d .
S31 S 0.7840(5) 0.07829(19) 0.46331(14) 0.1590(17) Uani 1 1 d D
C11 C 0.2637(11) 0.3142(7) 0.3836(5) 0.101(5) Uani 1 1 d .
C12 C 0.2224(10) 0.3294(4) 0.3327(4) 0.074(3) Uiso 1 1 d .
C13 C 0.2195(9) 0.2871(4) 0.3012(4) 0.080(3) Uiso 1 1 d .
H13 H 0.1970 0.2957 0.2683 0.096 Uiso 1 1 calc R
C14 C 0.2425(7) 0.2372(2) 0.3093(3) 0.085(3) Uiso 1 1 d G
C15 C 0.2333(7) 0.1981(3) 0.2744(2) 0.108(4) Uiso 1 1 d G
H15 H 0.2063 0.2065 0.2417 0.129 Uiso 1 1 calc R
C16 C 0.2636(8) 0.1467(3) 0.2872(3) 0.095(4) Uiso 1 1 d G
C114 C 0.3031(8) 0.1345(2) 0.3350(3) 0.117(5) Uiso 1 1 d G
C113 C 0.3123(7) 0.1736(4) 0.3700(2) 0.088(3) Uiso 1 1 d G
C115 C 0.2820(7) 0.2250(3) 0.3571(3) 0.094(4) Uiso 1 1 d G
C17 C 0.2543(14) 0.1028(5) 0.2490(5) 0.149(5) Uiso 1 1 d D
H17A H 0.1626 0.0886 0.2466 0.178 Uiso 1 1 calc R
H17B H 0.2722 0.1177 0.2170 0.178 Uiso 1 1 calc R
C18 C 0.3503(15) 0.0591(6) 0.2608(6) 0.181(7) Uiso 1 1 d D
H18A H 0.4423 0.0714 0.2572 0.217 Uiso 1 1 calc R
H18B H 0.3320 0.0299 0.2379 0.217 Uiso 1 1 calc R
C19 C 0.3371(16) 0.0405(7) 0.3120(6) 0.173(6) Uiso 1 1 d .
H19A H 0.4159 0.0193 0.3229 0.208 Uiso 1 1 calc R
H19B H 0.2571 0.0182 0.3132 0.208 Uiso 1 1 calc R
C110 C 0.3617(14) 0.0664(6) 0.3961(7) 0.147(6) Uani 1 1 d .
H11A H 0.3215 0.0314 0.3998 0.176 Uiso 1 1 calc R
H11B H 0.4595 0.0628 0.4012 0.176 Uiso 1 1 calc R
C111 C 0.3121(17) 0.1027(6) 0.4330(6) 0.161(6) Uani 1 1 d .
H11C H 0.3471 0.0922 0.4659 0.193 Uiso 1 1 calc R
H11D H 0.2136 0.1018 0.4318 0.193 Uiso 1 1 calc R
C112 C 0.3624(11) 0.1599(6) 0.4206(5) 0.131(5) Uani 1 1 d .
H11E H 0.3287 0.1855 0.4438 0.157 Uiso 1 1 calc R
H11F H 0.4609 0.1610 0.4235 0.157 Uiso 1 1 calc R
C116 C 0.1932(10) 0.3808(5) 0.3224(4) 0.080(3) Uiso 1 1 d .
H116 H 0.1855 0.3876 0.2886 0.096 Uiso 1 1 calc R
C117 C 0.1438(11) 0.4744(5) 0.3300(4) 0.089(3) Uiso 1 1 d .
C118 C 0.0671(12) 0.5074(5) 0.3479(4) 0.098(4) Uiso 1 1 d .
C119 C 0.0464(13) 0.5581(6) 0.3270(5) 0.126(5) Uiso 1 1 d .
H119 H -0.0089 0.5838 0.3402 0.151 Uiso 1 1 calc R
C120 C 0.1165(15) 0.5666(7) 0.2844(5) 0.147(6) Uani 1 1 d .
H120 H 0.1023 0.5987 0.2676 0.176 Uiso 1 1 calc R
C121 C 0.2004(16) 0.5324(7) 0.2668(6) 0.139(6) Uiso 1 1 d .
H121 H 0.2454 0.5424 0.2392 0.166 Uiso 1 1 calc R
C122 C 0.2276(13) 0.4819(6) 0.2864(5) 0.132(5) Uiso 1 1 d .
H122 H 0.2875 0.4570 0.2745 0.159 Uiso 1 1 calc R
C123 C 0.0092(14) 0.5482(5) 0.4396(5) 0.146(5) Uani 1 1 d .
H12A H 0.1031 0.5494 0.4514 0.219 Uiso 1 1 calc R
H12B H -0.0465 0.5451 0.4671 0.219 Uiso 1 1 calc R
H12C H -0.0139 0.5803 0.4216 0.219 Uiso 1 1 calc R
C21 C 0.5315(10) 0.2872(6) 0.2424(4) 0.072(4) Uani 1 1 d .
C22 C 0.5437(9) 0.2357(5) 0.2546(5) 0.064(3) Uani 1 1 d .
C23 C 0.5747(8) 0.2230(4) 0.3029(4) 0.068(3) Uani 1 1 d .
H23 H 0.5856 0.1874 0.3122 0.082 Uiso 1 1 calc R
C24 C 0.5900(6) 0.2629(3) 0.3381(3) 0.062(3) Uani 1 1 d G
C25 C 0.6182(6) 0.2518(3) 0.3869(4) 0.073(3) Uani 1 1 d G
H25 H 0.6293 0.2166 0.3973 0.088 Uiso 1 1 calc R
C26 C 0.6302(6) 0.2923(4) 0.4204(2) 0.081(4) Uani 1 1 d G
C214 C 0.6139(7) 0.3438(4) 0.4052(3) 0.082(4) Uani 1 1 d G
C213 C 0.5857(6) 0.3548(3) 0.3563(4) 0.066(3) Uani 1 1 d G
C215 C 0.5738(6) 0.3144(4) 0.3228(2) 0.061(3) Uani 1 1 d G
C27 C 0.6632(11) 0.2785(5) 0.4747(4) 0.101(4) Uani 1 1 d .
H27A H 0.6240 0.2443 0.4825 0.121 Uiso 1 1 calc R
H27B H 0.7607 0.2768 0.4819 0.121 Uiso 1 1 calc R
C28 C 0.6034(12) 0.3218(6) 0.5036(5) 0.115(4) Uani 1 1 d .
H28A H 0.5052 0.3211 0.4980 0.139 Uiso 1 1 calc R
H28B H 0.6260 0.3160 0.5386 0.139 Uiso 1 1 calc R
C29 C 0.6546(13) 0.3731(6) 0.4892(5) 0.118(5) Uani 1 1 d .
H29A H 0.6114 0.4007 0.5077 0.141 Uiso 1 1 calc R
H29B H 0.7514 0.3746 0.4981 0.141 Uiso 1 1 calc R
C210 C 0.6246(12) 0.4390(5) 0.4223(5) 0.113(4) Uiso 1 1 d .
H21A H 0.6969 0.4589 0.4401 0.135 Uiso 1 1 calc R
H21B H 0.5387 0.4539 0.4311 0.135 Uiso 1 1 calc R
C211 C 0.6362(17) 0.4455(7) 0.3695(6) 0.178(7) Uiso 1 1 d .
H21C H 0.6046 0.4809 0.3602 0.214 Uiso 1 1 calc R
H21D H 0.7315 0.4434 0.3631 0.214 Uiso 1 1 calc R
C212 C 0.5655(10) 0.4088(5) 0.3394(4) 0.087(3) Uani 1 1 d .
H21E H 0.5949 0.4118 0.3060 0.105 Uiso 1 1 calc R
H21F H 0.4694 0.4172 0.3382 0.105 Uiso 1 1 calc R
C216 C 0.5265(9) 0.1940(4) 0.2179(5) 0.074(3) Uani 1 1 d .
H216 H 0.5561 0.1601 0.2276 0.089 Uiso 1 1 calc R
C217 C 0.4801(12) 0.1531(4) 0.1440(4) 0.071(3) Uani 1 1 d .
C218 C 0.5908(12) 0.1214(5) 0.1474(4) 0.088(3) Uani 1 1 d .
H218 H 0.6629 0.1283 0.1704 0.105 Uiso 1 1 calc R
C219 C 0.5942(14) 0.0787(5) 0.1159(5) 0.098(4) Uani 1 1 d .
H219 H 0.6685 0.0557 0.1175 0.117 Uiso 1 1 calc R
C220 C 0.4888(18) 0.0704(5) 0.0825(5) 0.096(4) Uani 1 1 d .
H220 H 0.4915 0.0416 0.0609 0.115 Uiso 1 1 calc R
C221 C 0.3820(13) 0.1021(5) 0.0799(4) 0.087(4) Uani 1 1 d .
H221 H 0.3107 0.0950 0.0565 0.105 Uiso 1 1 calc R
C222 C 0.3736(11) 0.1445(4) 0.1103(4) 0.077(3) Uani 1 1 d .
C223 C 0.1974(13) 0.1954(5) 0.0458(4) 0.136(5) Uani 1 1 d .
H22A H 0.2792 0.2030 0.0298 0.203 Uiso 1 1 calc R
H22B H 0.1360 0.2250 0.0414 0.203 Uiso 1 1 calc R
H22C H 0.1555 0.1640 0.0315 0.203 Uiso 1 1 calc R
C31 C 0.9334(11) 0.1828(6) 0.3149(5) 0.081(4) Uiso 1 1 d .
C32 C 0.9257(11) 0.2245(5) 0.3526(4) 0.092(4) Uiso 1 1 d .
C33 C 0.9108(10) 0.2755(4) 0.3367(4) 0.084(3) Uiso 1 1 d .
H33 H 0.9158 0.3018 0.3610 0.101 Uiso 1 1 calc R
C34 C 0.8905(7) 0.2916(4) 0.2918(2) 0.113(4) Uiso 1 1 d G
C35 C 0.8671(8) 0.3428(3) 0.2768(3) 0.106(4) Uiso 1 1 d G
H35 H 0.8636 0.3699 0.3002 0.127 Uiso 1 1 calc R
C36 C 0.8488(8) 0.3544(3) 0.2277(4) 0.156(6) Uiso 1 1 d GD
C314 C 0.8539(9) 0.3147(4) 0.1935(2) 0.135(5) Uiso 1 1 d GD
C313 C 0.8773(8) 0.2635(4) 0.2085(3) 0.115(4) Uiso 1 1 d GD
C315 C 0.8956(8) 0.2519(3) 0.2576(4) 0.094(4) Uiso 1 1 d G
C37 C 0.846(3) 0.4126(3) 0.2213(8) 0.328(14) Uiso 1 1 d D
H37A H 0.7777 0.4306 0.2393 0.394 Uiso 1 1 calc R
H37B H 0.9342 0.4296 0.2269 0.394 Uiso 1 1 calc R
C38 C 0.805(3) 0.4029(10) 0.1689(8) 0.332(14) Uiso 1 1 d D
H38A H 0.8718 0.4266 0.1556 0.399 Uiso 1 1 calc R
H38B H 0.7235 0.4244 0.1678 0.399 Uiso 1 1 calc R
C39 C 0.771(2) 0.3737(6) 0.1226(8) 0.249(10) Uiso 1 1 d D
H39A H 0.6744 0.3725 0.1141 0.299 Uiso 1 1 calc R
H39B H 0.8183 0.3877 0.0951 0.299 Uiso 1 1 calc R
C310 C 0.857(2) 0.2825(6) 0.1022(6) 0.231(10) Uiso 1 1 d D
H31A H 0.9519 0.2832 0.0956 0.277 Uiso 1 1 calc R
H31B H 0.8019 0.2886 0.0716 0.277 Uiso 1 1 calc R
C311 C 0.820(2) 0.2321(8) 0.1255(6) 0.283(11) Uiso 1 1 d D
H31C H 0.7236 0.2327 0.1303 0.339 Uiso 1 1 calc R
H31D H 0.8359 0.2033 0.1027 0.339 Uiso 1 1 calc R
C312 C 0.8932(13) 0.2198(4) 0.1732(4) 0.129(5) Uiso 1 1 d D
H31E H 0.8580 0.1870 0.1864 0.154 Uiso 1 1 calc R
H31F H 0.9889 0.2146 0.1685 0.154 Uiso 1 1 calc R
C316 C 0.9451(12) 0.2059(5) 0.3978(5) 0.108(4) Uiso 1 1 d .
H316 H 0.9659 0.2332 0.4203 0.129 Uiso 1 1 calc R
C317 C 0.9816(10) 0.1489(4) 0.4664(3) 0.112(4) Uiso 1 1 d G
C318 C 0.9323(8) 0.1059(4) 0.4902(4) 0.117(4) Uiso 1 1 d G
C319 C 0.9881(10) 0.0917(3) 0.5356(4) 0.169(6) Uiso 1 1 d G
H319 H 0.9545 0.0623 0.5519 0.203 Uiso 1 1 calc R
C320 C 1.0933(10) 0.1204(4) 0.5572(3) 0.146(5) Uiso 1 1 d G
H320 H 1.1315 0.1106 0.5883 0.176 Uiso 1 1 calc R
C321 C 1.1426(8) 0.1633(4) 0.5334(4) 0.159(6) Uiso 1 1 d G
H321 H 1.2145 0.1829 0.5482 0.190 Uiso 1 1 calc R
C322 C 1.0867(10) 0.1776(3) 0.4880(4) 0.143(5) Uani 1 1 d G
H322 H 1.1204 0.2069 0.4717 0.171 Uiso 1 1 calc R
C323 C 0.779(2) 0.0091(3) 0.4822(8) 0.277(11) Uiso 1 1 d D
H32A H 0.8594 -0.0088 0.4725 0.415 Uiso 1 1 calc R
H32B H 0.7002 -0.0078 0.4666 0.415 Uiso 1 1 calc R
H32C H 0.7761 0.0071 0.5175 0.415 Uiso 1 1 calc R
O1W O 0.4812(18) 0.4293(7) 0.0745(7) 0.327(8) Uiso 1 1 d .

loop_
_atom_site_aniso_label
_atom_site_aniso_U_11
_atom_site_aniso_U_22
_atom_site_aniso_U_33
_atom_site_aniso_U_23
_atom_site_aniso_U_13
_atom_site_aniso_U_12
Zn1 0.0604(8) 0.1311(12) 0.0492(8) 0.0189(7) -0.0029(6) -0.0227(8)
Zn2 0.0670(8) 0.0820(9) 0.0746(9) -0.0218(7) 0.0043(7) -0.0030(7)
Zn3 0.0646(8) 0.1066(11) 0.0798(9) -0.0269(8) 0.0007(7) 0.0061(8)
Cl11 0.0788(19) 0.118(2) 0.0657(19) 0.0153(16) -0.0098(15) -0.0215(17)
Cl12 0.0633(17) 0.103(2) 0.084(2) 0.0058(16) 0.0137(15) -0.0125(16)
Cl21 0.0756(19) 0.105(2) 0.074(2) -0.0104(16) 0.0113(15) 0.0119(16)
Cl22 0.103(2) 0.129(3) 0.078(2) -0.0235(18) 0.0268(18) -0.013(2)
Cl31 0.0619(17) 0.091(2) 0.102(2) -0.0091(17) 0.0041(15) -0.0049(16)
Cl32 0.097(2) 0.132(3) 0.177(4) -0.001(3) 0.011(2) 0.033(2)
N11 0.067(7) 0.159(13) 0.135(10) -0.058(9) 0.043(7) -0.038(7)
N12 0.054(5) 0.101(8) 0.087(7) -0.001(6) -0.007(5) -0.014(5)
N21 0.049(5) 0.153(11) 0.065(7) -0.019(6) 0.008(5) -0.005(6)
N22 0.061(6) 0.047(6) 0.077(6) -0.022(5) -0.002(5) 0.001(4)
N31 0.088(7) 0.140(11) 0.222(14) 0.078(10) 0.046(8) 0.018(7)
N32 0.040(5) 0.182(10) 0.048(6) -0.020(6) -0.001(4) 0.005(6)
O11 0.048(5) 0.164(8) 0.058(5) -0.019(5) 0.002(4) 0.002(5)
O12 0.060(5) 0.139(8) 0.059(5) 0.011(5) -0.008(4) 0.000(5)
O21 0.055(4) 0.062(5) 0.062(5) -0.014(4) -0.007(4) -0.006(3)
O22 0.062(4) 0.052(5) 0.095(6) -0.027(4) 0.006(4) -0.015(3)
O31 0.055(4) 0.073(5) 0.139(7) -0.005(5) -0.002(4) 0.004(4)
O32 0.067(5) 0.085(6) 0.094(5) -0.021(4) 0.024(4) -0.012(4)
S11 0.067(2) 0.153(4) 0.129(3) 0.054(3) -0.001(2) -0.005(2)
S21 0.078(2) 0.115(3) 0.101(3) -0.047(2) 0.0060(18) -0.017(2)
S31 0.178(4) 0.203(5) 0.094(3) 0.002(3) -0.004(3) -0.053(3)
C11 0.045(8) 0.181(18) 0.078(11) 0.001(11) 0.015(7) 0.018(9)
C110 0.124(13) 0.163(16) 0.159(16) -0.048(14) 0.042(12) -0.079(11)
C111 0.223(18) 0.110(13) 0.157(15) -0.043(11) 0.062(13) -0.015(12)
C112 0.079(9) 0.164(15) 0.153(13) -0.008(10) 0.030(8) -0.057(9)
C120 0.148(13) 0.183(16) 0.099(11) 0.067(11) -0.068(11) -0.014(12)
C123 0.174(14) 0.097(11) 0.169(14) -0.007(10) 0.035(11) -0.010(10)
C21 0.070(8) 0.114(12) 0.032(7) -0.007(8) -0.005(6) -0.026(7)
C22 0.045(6) 0.049(8) 0.099(10) -0.007(8) 0.009(6) -0.012(6)
C23 0.041(6) 0.078(9) 0.085(9) 0.011(7) -0.001(6) -0.019(5)
C24 0.051(6) 0.085(10) 0.050(8) -0.008(7) 0.003(5) -0.017(6)
C25 0.049(6) 0.061(8) 0.111(11) -0.004(8) 0.014(7) 0.007(5)
C26 0.059(7) 0.112(11) 0.073(10) -0.023(9) 0.019(6) -0.021(7)
C214 0.073(8) 0.095(11) 0.078(10) -0.033(9) 0.016(7) -0.036(7)
C213 0.043(6) 0.065(9) 0.092(9) -0.020(8) 0.008(6) -0.001(6)
C215 0.048(6) 0.065(9) 0.069(8) -0.009(8) 0.002(6) -0.012(6)
C27 0.088(9) 0.116(11) 0.099(10) -0.020(8) 0.018(8) -0.019(8)
C28 0.107(10) 0.133(13) 0.110(11) -0.027(10) 0.033(8) -0.036(10)
C29 0.125(11) 0.146(14) 0.085(11) -0.044(9) 0.028(9) -0.027(10)
C212 0.070(7) 0.102(10) 0.089(9) -0.039(8) -0.003(6) -0.015(7)
C216 0.053(7) 0.055(8) 0.114(11) -0.008(8) 0.000(7) 0.000(6)
C217 0.074(8) 0.052(8) 0.092(9) -0.027(6) 0.033(7) -0.009(7)
C218 0.097(10) 0.073(9) 0.097(9) -0.029(7) 0.024(7) 0.011(8)
C219 0.116(12) 0.071(10) 0.110(11) 0.001(8) 0.032(9) 0.021(8)
C220 0.135(13) 0.070(10) 0.087(10) -0.036(7) 0.042(10) -0.040(10)
C221 0.091(10) 0.096(11) 0.078(9) -0.013(8) 0.027(7) -0.003(8)
C222 0.076(8) 0.085(9) 0.071(8) -0.032(7) 0.006(7) -0.025(7)
C223 0.144(12) 0.156(13) 0.102(11) -0.036(9) -0.028(9) 0.014(10)
C322 0.101(11) 0.159(14) 0.169(16) -0.039(11) 0.019(10) 0.033(10)

loop_
_atom_type_symbol
_atom_type_description
_atom_type_scat_dispersion_real
_atom_type_scat_dispersion_imag
_atom_type_scat_source
C C 0.0033 0.0016 'International Tables Vol C Tables 4.2.6.8 and 6.1.1.4'
H H 0.0000 0.0000 'International Tables Vol C Tables 4.2.6.8 and 6.1.1.4'
N N 0.0061 0.0033 'International Tables Vol C Tables 4.2.6.8 and 6.1.1.4'
O O 0.0106 0.0060 'International Tables Vol C Tables 4.2.6.8 and 6.1.1.4'
S S 0.1246 0.1234 'International Tables Vol C Tables 4.2.6.8 and 6.1.1.4'
Zn Zn 0.2839 1.4301 'International Tables Vol C Tables 4.2.6.8 and 6.1.1.4'
Cl Cl 0.1484 0.1585 'International Tables Vol C Tables 4.2.6.8 and 6.1.1.4'

loop_
_geom_angle_atom_site_label_1
_geom_angle_atom_site_label_2
_geom_angle_atom_site_label_3
_geom_angle
N12 Zn1 O12 87.7(3)
N12 Zn1 Cl11 114.6(2)
O12 Zn1 Cl11 101.4(2)
N12 Zn1 Cl12 117.6(2)
O12 Zn1 Cl12 90.3(2)
Cl11 Zn1 Cl12 126.89(11)
N12 Zn1 S11 75.9(3)
O12 Zn1 S11 161.7(2)
Cl11 Zn1 S11 93.00(12)
Cl12 Zn1 S11 90.11(11)
N22 Zn2 O22 85.2(3)
N22 Zn2 Cl22 112.5(2)
O22 Zn2 Cl22 103.5(2)
N22 Zn2 Cl21 125.6(2)
O22 Zn2 Cl21 91.26(18)
Cl22 Zn2 Cl21 121.00(13)
N22 Zn2 S21 73.7(2)
O22 Zn2 S21 154.1(2)
Cl22 Zn2 S21 98.54(11)
Cl21 Zn2 S21 88.96(11)
O32 Zn3 N32 82.3(3)
O32 Zn3 Cl32 99.1(2)
N32 Zn3 Cl32 120.5(2)
O32 Zn3 Cl31 93.0(2)
N32 Zn3 Cl31 116.2(2)
Cl32 Zn3 Cl31 123.02(13)
O32 Zn3 S31 155.8(2)
N32 Zn3 S31 74.7(3)
Cl32 Zn3 S31 99.01(16)
Cl31 Zn3 S31 90.47(13)
C114 N11 C110 125.2(11)
C114 N11 C19 129.2(14)
C110 N11 C19 105.4(13)
C116 N12 C117 127.1(10)
C116 N12 Zn1 116.8(8)
C117 N12 Zn1 115.5(7)
C214 N21 C29 119.8(10)
C214 N21 C210 122.0(10)
C29 N21 C210 118.1(10)
C216 N22 C217 117.1(9)
C216 N22 Zn2 125.2(7)
C217 N22 Zn2 117.7(8)
C314 N31 C310 124.8(12)
C314 N31 C39 117.8(12)
C310 N31 C39 117.2(13)
C316 N32 C317 127.5(11)
C316 N32 Zn3 118.1(8)
C317 N32 Zn3 114.4(8)
C11 O11 C115 122.4(11)
C11 O12 Zn1 119.5(9)
C215 O21 C21 120.3(9)
C21 O22 Zn2 121.0(7)
C31 O31 C315 125.1(10)
C31 O32 Zn3 122.5(7)
C118 S11 C123 103.4(6)
C118 S11 Zn1 91.5(4)
C123 S11 Zn1 111.3(5)
C222 S21 C223 103.1(6)
C222 S21 Zn2 91.2(4)
C223 S21 Zn2 108.8(5)
C318 S31 C323 107.5(8)
C318 S31 Zn3 89.0(4)
C323 S31 Zn3 113.6(8)
O12 C11 O11 114.8(13)
O12 C11 C12 127.0(16)
O11 C11 C12 118.1(14)
C116 C12 C13 128.4(11)
C116 C12 C11 119.2(12)
C13 C12 C11 112.3(12)
C14 C13 C12 130.9(11)
C14 C13 H13 114.6
C12 C13 H13 114.6
C13 C14 C15 125.4(8)
C13 C14 C115 114.6(8)
C15 C14 C115 120.0
C14 C15 C16 120.0
C14 C15 H15 120.0
C16 C15 H15 120.0
C114 C16 C15 120.0
C114 C16 C17 119.2(8)
C15 C16 C17 120.8(8)
N11 C114 C113 121.9(9)
N11 C114 C16 118.1(9)
C113 C114 C16 120.0
C114 C113 C115 120.0
C114 C113 C112 118.9(9)
C115 C113 C112 121.0(9)
O11 C115 C113 118.5(8)
O11 C115 C14 121.5(8)
C113 C115 C14 120.0
C18 C17 C16 112.7(12)
C18 C17 H17A 109.1
C16 C17 H17A 109.1
C18 C17 H17B 109.1
C16 C17 H17B 109.1
H17A C17 H17B 107.8
C17 C18 C19 110.1(14)
C17 C18 H18A 109.6
C19 C18 H18A 109.6
C17 C18 H18B 109.6
C19 C18 H18B 109.6
H18A C18 H18B 108.2
C18 C19 N11 109.8(14)
C18 C19 H19A 109.7
N11 C19 H19A 109.7
C18 C19 H19B 109.7
N11 C19 H19B 109.7
H19A C19 H19B 108.2
C111 C110 N11 110.0(14)
C111 C110 H11A 109.7
N11 C110 H11A 109.7
C111 C110 H11B 109.7
N11 C110 H11B 109.7
H11A C110 H11B 108.2
C110 C111 C112 107.5(13)
C110 C111 H11C 110.2
C112 C111 H11C 110.2
C110 C111 H11D 110.2
C112 C111 H11D 110.2
H11C C111 H11D 108.5
C113 C112 C111 108.9(10)
C113 C112 H11E 109.9
C111 C112 H11E 109.9
C113 C112 H11F 109.9
C111 C112 H11F 109.9
H11E C112 H11F 108.3
N12 C116 C12 135.3(11)
N12 C116 H116 112.3
C12 C116 H116 112.3
C118 C117 N12 126.6(12)
C118 C117 C122 127.5(13)
N12 C117 C122 105.9(10)
C117 C118 C119 121.5(13)
C117 C118 S11 120.2(11)
C119 C118 S11 118.3(11)
C118 C119 C120 113.8(13)
C118 C119 H119 123.1
C120 C119 H119 123.1
C121 C120 C119 124.1(15)
C121 C120 H120 118.0
C119 C120 H120 118.0
C120 C121 C122 124.8(16)
C120 C121 H121 117.6
C122 C121 H121 117.6
C121 C122 C117 108.2(13)
C121 C122 H122 125.9
C117 C122 H122 125.9
S11 C123 H12A 109.5
S11 C123 H12B 109.5
H12A C123 H12B 109.5
S11 C123 H12C 109.5
H12A C123 H12C 109.5
H12B C123 H12C 109.5
O22 C21 O21 110.4(12)
O22 C21 C22 127.5(11)
O21 C21 C22 122.0(10)
C21 C22 C23 118.5(10)
C21 C22 C216 121.6(12)
C23 C22 C216 120.0(12)
C22 C23 C24 119.9(10)
C22 C23 H23 120.0
C24 C23 H23 120.0
C25 C24 C215 120.0
C25 C24 C23 121.9(8)
C215 C24 C23 118.1(8)
C26 C25 C24 120.0
C26 C25 H25 120.0
C24 C25 H25 120.0
C25 C26 C214 120.0
C25 C26 C27 118.6(9)
C214 C26 C27 121.4(9)
N21 C214 C213 119.4(9)
N21 C214 C26 120.5(9)
C213 C214 C26 120.0
C214 C213 C215 120.0
C214 C213 C212 121.1(8)
C215 C213 C212 118.9(8)
O21 C215 C213 118.8(7)
O21 C215 C24 121.1(7)
C213 C215 C24 120.0
C28 C27 C26 106.1(10)
C28 C27 H27A 110.5
C26 C27 H27A 110.5
C28 C27 H27B 110.5
C26 C27 H27B 110.5
H27A C27 H27B 108.7
C29 C28 C27 110.4(10)
C29 C28 H28A 109.6
C27 C28 H28A 109.6
C29 C28 H28B 109.6
C27 C28 H28B 109.6
H28A C28 H28B 108.1
N21 C29 C28 113.9(10)
N21 C29 H29A 108.8
C28 C29 H29A 108.8
N21 C29 H29B 108.8
C28 C29 H29B 108.8
H29A C29 H29B 107.7
N21 C210 C211 112.6(12)
N21 C210 H21A 109.1
C211 C210 H21A 109.1
N21 C210 H21B 109.1
C211 C210 H21B 109.1
H21A C210 H21B 107.8
C212 C211 C210 115.9(14)
C212 C211 H21C 108.3
C210 C211 H21C 108.3
C212 C211 H21D 108.3
C210 C211 H21D 108.3
H21C C211 H21D 107.4
C211 C212 C213 112.5(11)
C211 C212 H21E 109.1
C213 C212 H21E 109.1
C211 C212 H21F 109.1
C213 C212 H21F 109.1
H21E C212 H21F 107.8
N22 C216 C22 127.0(10)
N22 C216 H216 116.5
C22 C216 H216 116.5
C218 C217 C222 122.4(10)
C218 C217 N22 119.2(11)
C222 C217 N22 118.3(11)
C217 C218 C219 118.2(12)
C217 C218 H218 120.9
C219 C218 H218 120.9
C220 C219 C218 119.2(12)
C220 C219 H219 120.4
C218 C219 H219 120.4
C221 C220 C219 121.4(12)
C221 C220 H220 119.3
C219 C220 H220 119.3
C220 C221 C222 121.6(12)
C220 C221 H221 119.2
C222 C221 H221 119.2
C221 C222 C217 117.1(11)
C221 C222 S21 123.2(10)
C217 C222 S21 119.6(9)
S21 C223 H22A 109.5
S21 C223 H22B 109.5
H22A C223 H22B 109.5
S21 C223 H22C 109.5
H22A C223 H22C 109.5
H22B C223 H22C 109.5
O32 C31 O31 117.7(11)
O32 C31 C32 128.2(12)
O31 C31 C32 114.1(12)
C316 C32 C33 129.5(12)
C316 C32 C31 112.7(12)
C33 C32 C31 117.6(12)
C34 C33 C32 127.0(11)
C34 C33 H33 116.5
C32 C33 H33 116.5
C33 C34 C35 126.1(9)
C33 C34 C315 113.9(9)
C35 C34 C315 120.0
C34 C35 C36 120.0
C34 C35 H35 120.0
C36 C35 H35 120.0
C35 C36 C314 120.0
C35 C36 C37 109.1(11)
C314 C36 C37 130.2(11)
C36 C314 C313 120.0
C36 C314 N31 124.5(9)
C313 C314 N31 115.3(9)
C314 C313 C315 120.0
C314 C313 C312 122.2(9)
C315 C313 C312 117.7(9)
C313 C315 C34 120.0
C313 C315 O31 118.0(8)
C34 C315 O31 122.0(8)
C38 C37 C36 87.2(14)
C38 C37 H37A 114.1
C36 C37 H37A 114.1
C38 C37 H37B 114.1
C36 C37 H37B 114.1
H37A C37 H37B 111.3
C37 C38 C39 160(2)
C37 C38 H38A 96.3
C39 C38 H38A 96.3
C37 C38 H38B 96.3
C39 C38 H38B 96.3
H38A C38 H38B 103.4
N31 C39 C38 96.2(16)
N31 C39 H39A 112.5
C38 C39 H39A 112.5
N31 C39 H39B 112.5
C38 C39 H39B 112.5
H39A C39 H39B 110.0
N31 C310 C311 102.3(15)
N31 C310 H31A 111.3
C311 C310 H31A 111.3
N31 C310 H31B 111.3
C311 C310 H31B 111.3
H31A C310 H31B 109.2
C312 C311 C310 116.0(16)
C312 C311 H31C 108.3
C310 C311 H31C 108.3
C312 C311 H31D 108.3
C310 C311 H31D 108.3
H31C C311 H31D 107.4
C313 C312 C311 110.4(12)
C313 C312 H31E 109.6
C311 C312 H31E 109.6
C313 C312 H31F 109.6
C311 C312 H31F 109.6
H31E C312 H31F 108.1
N32 C316 C32 137.7(13)
N32 C316 H316 111.2
C32 C316 H316 111.2
N32 C317 C318 121.7(10)
N32 C317 C322 117.7(10)
C318 C317 C322 120.0
C317 C318 C319 120.0
C317 C318 S31 115.8(7)
C319 C318 S31 123.6(7)
C318 C319 C320 120.0
C318 C319 H319 120.0
C320 C319 H319 120.0
C319 C320 C321 120.0
C319 C320 H320 120.0
C321 C320 H320 120.0
C322 C321 C320 120.0
C322 C321 H321 120.0
C320 C321 H321 120.0
C321 C322 C317 120.0
C321 C322 H322 120.0
C317 C322 H322 120.0
S31 C323 H32A 109.5
S31 C323 H32B 109.5
H32A C323 H32B 109.5
S31 C323 H32C 109.5
H32A C323 H32C 109.5
H32B C323 H32C 109.5

loop_
_geom_bond_atom_site_label_1
_geom_bond_atom_site_label_2
_geom_bond_distance
Zn1 N12 2.119(8)
Zn1 O12 2.163(8)
Zn1 Cl11 2.204(3)
Zn1 Cl12 2.244(3)
Zn1 S11 2.747(4)
Zn2 N22 2.080(8)
Zn2 O22 2.147(7)
Zn2 Cl22 2.213(3)
Zn2 Cl21 2.240(3)
Zn2 S21 2.733(3)
Zn3 O32 2.114(7)
Zn3 N32 2.166(9)
Zn3 Cl32 2.217(4)
Zn3 Cl31 2.237(3)
Zn3 S31 2.625(4)
N11 C114 1.264(13)
N11 C110 1.517(17)
N11 C19 1.520(17)
N12 C116 1.301(11)
N12 C117 1.443(13)
N21 C214 1.374(11)
N21 C29 1.456(13)
N21 C210 1.464(13)
N22 C216 1.267(11)
N22 C217 1.444(12)
N31 C314 1.499(2)
N31 C310 1.501(19)
N31 C39 1.50(2)
N32 C316 1.338(13)
N32 C317 1.339(10)
O11 C11 1.360(15)
O11 C115 1.386(9)
O12 C11 1.216(14)
O21 C215 1.337(8)
O21 C21 1.362(12)
O22 C21 1.270(11)
O31 C31 1.289(12)
O31 C315 1.402(8)
O32 C31 1.248(12)
S11 C118 1.762(12)
S11 C123 1.854(12)
S21 C222 1.720(12)
S21 C223 1.799(12)
S31 C318 1.770(8)
S31 C323 1.848(2)
C11 C12 1.490(16)
C12 C116 1.373(12)
C12 C13 1.389(12)
C13 C14 1.313(10)
C13 H13 0.9500
C14 C15 1.3900
C14 C115 1.3900
C15 C16 1.3900
C15 H15 0.9500
C16 C114 1.3900
C16 C17 1.541(14)
C114 C113 1.3900
C113 C115 1.3900
C113 C112 1.499(13)
C17 C18 1.50(2)
C17 H17A 0.9900
C17 H17B 0.9900
C18 C19 1.510(18)
C18 H18A 0.9900
C18 H18B 0.9900
C19 H19A 0.9900
C19 H19B 0.9900
C110 C111 1.489(17)
C110 H11A 0.9900
C110 H11B 0.9900
C111 C112 1.594(16)
C111 H11C 0.9900
C111 H11D 0.9900
C112 H11E 0.9900
C112 H11F 0.9900
C116 H116 0.9500
C117 C118 1.267(13)
C117 C122 1.528(15)
C118 C119 1.429(15)
C119 C120 1.431(18)
C119 H119 0.9500
C120 C121 1.331(18)
C120 H120 0.9500
C121 C122 1.420(17)
C121 H121 0.9500
C122 H122 0.9500
C123 H12A 0.9800
C123 H12B 0.9800
C123 H12C 0.9800
C21 C22 1.363(14)
C22 C23 1.389(13)
C22 C216 1.475(14)
C23 C24 1.412(12)
C23 H23 0.9500
C24 C25 1.3900
C24 C215 1.3900
C25 C26 1.3900
C25 H25 0.9500
C26 C214 1.3900
C26 C27 1.554(12)
C214 C213 1.3900
C213 C215 1.3900
C213 C212 1.468(12)
C27 C28 1.514(14)
C27 H27A 0.9900
C27 H27B 0.9900
C28 C29 1.477(15)
C28 H28A 0.9900
C28 H28B 0.9900
C29 H29A 0.9900
C29 H29B 0.9900
C210 C211 1.482(17)
C210 H21A 0.9900
C210 H21B 0.9900
C211 C212 1.414(16)
C211 H21C 0.9900
C211 H21D 0.9900
C212 H21E 0.9900
C212 H21F 0.9900
C216 H216 0.9500
C217 C218 1.376(13)
C217 C222 1.391(13)
C218 C219 1.399(14)
C218 H218 0.9500
C219 C220 1.374(15)
C219 H219 0.9500
C220 C221 1.345(15)
C220 H220 0.9500
C221 C222 1.380(14)
C221 H221 0.9500
C223 H22A 0.9800
C223 H22B 0.9800
C223 H22C 0.9800
C31 C32 1.496(14)
C32 C316 1.340(14)
C32 C33 1.383(13)
C33 C34 1.312(11)
C33 H33 0.9500
C34 C35 1.3900
C34 C315 1.3900
C35 C36 1.3900
C35 H35 0.9500
C36 C314 1.3900
C36 C37 1.501(2)
C314 C313 1.3900
C313 C315 1.3900
C313 C312 1.499(2)
C37 C38 1.50(3)
C37 H37A 0.9900
C37 H37B 0.9900
C38 C39 1.50(3)
C38 H38A 0.9900
C38 H38B 0.9900
C39 H39A 0.9900
C39 H39B 0.9900
C310 C311 1.50(3)
C310 H31A 0.9900
C310 H31B 0.9900
C311 C312 1.50(2)
C311 H31C 0.9900
C311 H31D 0.9900
C312 H31E 0.9900
C312 H31F 0.9900
C316 H316 0.9500
C317 C318 1.3900
C317 C322 1.3900
C318 C319 1.3900
C319 C320 1.3900
C319 H319 0.9500
C320 C321 1.3900
C320 H320 0.9500
C321 C322 1.3900
C321 H321 0.9500
C322 H322 0.9500
C323 H32A 0.9800
C323 H32B 0.9800
C323 H32C 0.9800

loop_
_geom_torsion_atom_site_label_1
_geom_torsion_atom_site_label_2
_geom_torsion_atom_site_label_3
_geom_torsion_atom_site_label_4
_geom_torsion
O12 Zn1 N12 C116 27.6(7)
Cl11 Zn1 N12 C116 129.0(7)
Cl12 Zn1 N12 C116 -61.5(8)
S11 Zn1 N12 C116 -144.1(7)
O12 Zn1 N12 C117 -160.5(7)
Cl11 Zn1 N12 C117 -59.1(7)
Cl12 Zn1 N12 C117 110.4(7)
S11 Zn1 N12 C117 27.8(6)
O22 Zn2 N22 C216 23.8(8)
Cl22 Zn2 N22 C216 126.4(8)
Cl21 Zn2 N22 C216 -64.3(9)
S21 Zn2 N22 C216 -140.9(9)
O22 Zn2 N22 C217 -156.2(7)
Cl22 Zn2 N22 C217 -53.6(7)
Cl21 Zn2 N22 C217 115.7(6)
S21 Zn2 N22 C217 39.1(6)
O32 Zn3 N32 C316 29.9(8)
Cl32 Zn3 N32 C316 125.9(8)
Cl31 Zn3 N32 C316 -59.7(8)
S31 Zn3 N32 C316 -142.5(8)
O32 Zn3 N32 C317 -148.7(7)
Cl32 Zn3 N32 C317 -52.6(7)
Cl31 Zn3 N32 C317 121.8(6)
S31 Zn3 N32 C317 39.0(6)
N12 Zn1 O12 C11 -40.5(10)
Cl11 Zn1 O12 C11 -155.1(10)
Cl12 Zn1 O12 C11 77.1(10)
S11 Zn1 O12 C11 -14.1(14)
N22 Zn2 O22 C21 -37.4(8)
Cl22 Zn2 O22 C21 -149.4(8)
Cl21 Zn2 O22 C21 88.2(8)
S21 Zn2 O22 C21 -2.0(10)
N32 Zn3 O32 C31 -45.5(8)
Cl32 Zn3 O32 C31 -165.3(8)
Cl31 Zn3 O32 C31 70.5(8)
S31 Zn3 O32 C31 -27.3(11)
N12 Zn1 S11 C118 -23.3(4)
O12 Zn1 S11 C118 -50.5(8)
Cl11 Zn1 S11 C118 91.3(4)
Cl12 Zn1 S11 C118 -141.7(4)
N12 Zn1 S11 C123 -128.3(5)
O12 Zn1 S11 C123 -155.6(8)
Cl11 Zn1 S11 C123 -13.7(5)
Cl12 Zn1 S11 C123 113.2(5)
N22 Zn2 S21 C222 -32.3(4)
O22 Zn2 S21 C222 -69.2(6)
Cl22 Zn2 S21 C222 78.8(4)
Cl21 Zn2 S21 C222 -160.0(4)
N22 Zn2 S21 C223 -136.5(5)
O22 Zn2 S21 C223 -173.5(6)
Cl22 Zn2 S21 C223 -25.4(5)
Cl21 Zn2 S21 C223 95.8(5)
O32 Zn3 S31 C318 -55.6(7)
N32 Zn3 S31 C318 -36.9(4)
Cl32 Zn3 S31 C318 82.4(4)
Cl31 Zn3 S31 C318 -154.0(4)
O32 Zn3 S31 C323 -164.3(9)
N32 Zn3 S31 C323 -145.6(8)
Cl32 Zn3 S31 C323 -26.3(8)
Cl31 Zn3 S31 C323 97.3(8)
Zn1 O12 C11 O11 -150.1(7)
Zn1 O12 C11 C12 34.2(16)
C115 O11 C11 O12 -179.4(8)
C115 O11 C11 C12 -3.3(15)
O12 C11 C12 C116 -3.2(18)
O11 C11 C12 C116 -178.8(10)
O12 C11 C12 C13 176.6(11)
O11 C11 C12 C13 1.0(14)
C116 C12 C13 C14 -177.8(10)
C11 C12 C13 C14 2.4(16)
C12 C13 C14 C15 178.4(8)
C12 C13 C14 C115 -3.1(13)
C13 C14 C15 C16 178.4(8)
C115 C14 C15 C16 0.0
C14 C15 C16 C114 0.0
C14 C15 C16 C17 -179.8(8)
C110 N11 C114 C113 1.6(14)
C19 N11 C114 C113 -171.7(10)
C110 N11 C114 C16 -176.2(9)
C19 N11 C114 C16 10.5(15)
C15 C16 C114 N11 177.8(8)
C17 C16 C114 N11 -2.3(9)
C15 C16 C114 C113 0.0
C17 C16 C114 C113 179.8(8)
N11 C114 C113 C115 -177.8(9)
C16 C114 C113 C115 0.0
N11 C114 C113 C112 5.6(9)
C16 C114 C113 C112 -176.6(7)
C11 O11 C115 C113 -178.3(8)
C11 O11 C115 C14 2.7(11)
C114 C113 C115 O11 -179.0(7)
C112 C113 C115 O11 -2.4(8)
C114 C113 C115 C14 0.0
C112 C113 C115 C14 176.5(8)
C13 C14 C115 O11 0.4(8)
C15 C14 C115 O11 178.9(7)
C13 C14 C115 C113 -178.5(7)
C15 C14 C115 C113 0.0
C114 C16 C17 C18 -29.3(15)
C15 C16 C17 C18 150.5(10)
C16 C17 C18 C19 51.4(18)
C17 C18 C19 N11 -43.3(18)
C114 N11 C19 C18 13.7(19)
C110 N11 C19 C18 -160.6(12)
C114 N11 C110 C111 24.0(17)
C19 N11 C110 C111 -161.4(12)
N11 C110 C111 C112 -51.2(15)
C114 C113 C112 C111 -35.2(12)
C115 C113 C112 C111 148.2(9)
C110 C111 C112 C113 57.6(16)
C117 N12 C116 C12 179.7(11)
Zn1 N12 C116 C12 -9.5(16)
C13 C12 C116 N12 168.4(11)
C11 C12 C116 N12 -11.8(19)
C116 N12 C117 C118 143.9(13)
Zn1 N12 C117 C118 -27.1(15)
C116 N12 C117 C122 -38.3(14)
Zn1 N12 C117 C122 150.8(7)
N12 C117 C118 C119 179.4(10)
C122 C117 C118 C119 2(2)
N12 C117 C118 S11 -1.8(18)
C122 C117 C118 S11 -179.2(9)
C123 S11 C118 C117 132.8(11)
Zn1 S11 C118 C117 20.5(11)
C123 S11 C118 C119 -48.3(11)
Zn1 S11 C118 C119 -160.6(10)
C117 C118 C119 C120 1.6(19)
S11 C118 C119 C120 -177.3(9)
C118 C119 C120 C121 -4(2)
C119 C120 C121 C122 3(3)
C120 C121 C122 C117 0(2)
C118 C117 C122 C121 -3.0(19)
N12 C117 C122 C121 179.2(10)
Zn2 O22 C21 O21 -148.0(6)
Zn2 O22 C21 C22 34.3(14)
C215 O21 C21 O22 -176.7(7)
C215 O21 C21 C22 1.2(13)
O22 C21 C22 C23 175.7(9)
O21 C21 C22 C23 -1.8(15)
O22 C21 C22 C216 -3.5(17)
O21 C21 C22 C216 179.0(8)
C21 C22 C23 C24 1.3(13)
C216 C22 C23 C24 -179.5(7)
C22 C23 C24 C25 178.6(6)
C22 C23 C24 C215 -0.3(10)
C215 C24 C25 C26 0.0
C23 C24 C25 C26 -178.9(7)
C24 C25 C26 C214 0.0
C24 C25 C26 C27 -179.4(7)
C29 N21 C214 C213 176.7(7)
C210 N21 C214 C213 -0.8(11)
C29 N21 C214 C26 -6.6(10)
C210 N21 C214 C26 175.9(7)
C25 C26 C214 N21 -176.7(7)
C27 C26 C214 N21 2.7(8)
C25 C26 C214 C213 0.0
C27 C26 C214 C213 179.4(7)
N21 C214 C213 C215 176.7(6)
C26 C214 C213 C215 0.0
N21 C214 C213 C212 -4.5(8)
C26 C214 C213 C212 178.8(7)
C21 O21 C215 C213 -179.3(6)
C21 O21 C215 C24 0.0(9)
C214 C213 C215 O21 179.3(6)
C212 C213 C215 O21 0.5(7)
C214 C213 C215 C24 0.0
C212 C213 C215 C24 -178.8(7)
C25 C24 C215 O21 -179.3(6)
C23 C24 C215 O21 -0.4(7)
C25 C24 C215 C213 0.0
C23 C24 C215 C213 178.9(6)
C25 C26 C27 C28 -152.0(7)
C214 C26 C27 C28 28.7(10)
C26 C27 C28 C29 -56.0(12)
C214 N21 C29 C28 -23.3(15)
C210 N21 C29 C28 154.3(11)
C27 C28 C29 N21 56.3(15)
C214 N21 C210 C211 -17.1(15)
C29 N21 C210 C211 165.4(11)
N21 C210 C211 C212 41.8(18)
C210 C211 C212 C213 -46.9(17)
C214 C213 C212 C211 28.3(13)
C215 C213 C212 C211 -152.9(9)
C217 N22 C216 C22 175.0(9)
Zn2 N22 C216 C22 -5.0(15)
C21 C22 C216 N22 -14.0(16)
C23 C22 C216 N22 166.8(10)
C216 N22 C217 C218 -38.5(14)
Zn2 N22 C217 C218 141.5(8)
C216 N22 C217 C222 144.7(10)
Zn2 N22 C217 C222 -35.3(11)
C222 C217 C218 C219 -0.9(16)
N22 C217 C218 C219 -177.5(9)
C217 C218 C219 C220 0.9(17)
C218 C219 C220 C221 -0.7(18)
C219 C220 C221 C222 0.4(18)
C220 C221 C222 C217 -0.3(17)
C220 C221 C222 S21 -177.9(9)
C218 C217 C222 C221 0.6(16)
N22 C217 C222 C221 177.2(9)
C218 C217 C222 S21 178.3(8)
N22 C217 C222 S21 -5.1(13)
C223 S21 C222 C221 -44.2(11)
Zn2 S21 C222 C221 -153.8(9)
C223 S21 C222 C217 138.2(9)
Zn2 S21 C222 C217 28.6(9)
Zn3 O32 C31 O31 -142.7(8)
Zn3 O32 C31 C32 39.0(16)
C315 O31 C31 O32 -178.2(8)
C315 O31 C31 C32 0.4(14)
O32 C31 C32 C316 -0.4(18)
O31 C31 C32 C316 -178.8(10)
O32 C31 C32 C33 174.7(11)
O31 C31 C32 C33 -3.7(15)
C316 C32 C33 C34 -179.2(11)
C31 C32 C33 C34 6.7(17)
C32 C33 C34 C35 175.5(8)
C32 C33 C34 C315 -5.3(13)
C33 C34 C35 C36 179.2(9)
C315 C34 C35 C36 0.0
C34 C35 C36 C314 0.0
C34 C35 C36 C37 -171.6(13)
C35 C36 C314 C313 0.0
C37 C36 C314 C313 169.5(16)
C35 C36 C314 N31 175.5(9)
C37 C36 C314 N31 -15.0(16)
C310 N31 C314 C36 167.5(12)
C39 N31 C314 C36 -8.6(15)
C310 N31 C314 C313 -16.8(15)
C39 N31 C314 C313 167.0(11)
C36 C314 C313 C315 0.0
N31 C314 C313 C315 -175.9(8)
C36 C314 C313 C312 -175.7(9)
N31 C314 C313 C312 8.5(9)
C314 C313 C315 C34 0.0
C312 C313 C315 C34 175.8(9)
C314 C313 C315 O31 179.4(7)
C312 C313 C315 O31 -4.8(9)
C33 C34 C315 C313 -179.3(8)
C35 C34 C315 C313 0.0
C33 C34 C315 O31 1.4(8)
C35 C34 C315 O31 -179.3(7)
C31 O31 C315 C313 -178.5(8)
C31 O31 C315 C34 0.8(11)
C35 C36 C37 C38 -171.8(15)
C314 C36 C37 C38 18(2)
C36 C37 C38 C39 -3(9)
C314 N31 C39 C38 16(2)
C310 N31 C39 C38 -160.7(17)
C37 C38 C39 N31 -14(9)
C314 N31 C310 C311 40(2)
C39 N31 C310 C311 -144.2(16)
N31 C310 C311 C312 -59(2)
C314 C313 C312 C311 -26.8(15)
C315 C313 C312 C311 157.5(11)
C310 C311 C312 C313 56(2)
C317 N32 C316 C32 171.5(13)
Zn3 N32 C316 C32 -7(2)
C33 C32 C316 N32 168.4(13)
C31 C32 C316 N32 -17(2)
C316 N32 C317 C318 155.9(9)
Zn3 N32 C317 C318 -25.8(8)
C316 N32 C317 C322 -33.3(13)
Zn3 N32 C317 C322 145.0(5)
N32 C317 C318 C319 170.6(8)
C322 C317 C318 C319 0.0
N32 C317 C318 S31 -18.2(8)
C322 C317 C318 S31 171.2(6)
C323 S31 C318 C317 154.8(8)
Zn3 S31 C318 C317 40.3(5)
C323 S31 C318 C319 -34.3(9)
Zn3 S31 C318 C319 -148.8(5)
C317 C318 C319 C320 0.0
S31 C318 C319 C320 -170.5(7)
C318 C319 C320 C321 0.0
C319 C320 C321 C322 0.0
C320 C321 C322 C317 0.0
N32 C317 C322 C321 -171.0(8)
C318 C317 C322 C321 0.0
